data_1510959
loop_
_publ_author_name
'Sokolova, E.V.'
'Pautov, L.A.'
'Ferraris, G.'
'Ivaldi, G.'
'Khvorov, P.V.'

_publ_section_title
;
 Crystal structure of kapitsaite-(Y), a new borosilicate isotypic with
 hyalotekite - Crystal chemistry of the related isomorphous series
;
_journal_name_full
;
Neues Jahrbuch fuer Mineralogie. Monatshefte (Band=Jahr) (1950-)
;
_journal_page_first 74
_journal_page_last 84
_journal_volume 2000
_journal_year 2000
_chemical_formula_sum 'B3.7 Ba3.68 Ca0.66 F Gd0.34 K0.12 O28 Pb0.2 Si8.3 Y'
_chemical_name_systematic
;
(Ba3.68 K0.12 Pb0.20) (Y Ca0.66 Gd0.34) (Si8 B2 (B1.70 Si0.30) O28 F)
;
_space_group_IT_number 2
_symmetry_space_group_name_Hall '-P 1 (-1/2*x+1/2*y+1/2*z,1/2*x-1/2*y+1/2*z,1/2*x+1/2*y-1/2*z)'
_symmetry_space_group_name_H-M 'I -1'
_cell_angle_alpha 90.64
_cell_angle_beta 90.05
_cell_angle_gamma 89.97
_cell_formula_units_Z 2
_cell_length_a 11.181
_cell_length_b 10.85
_cell_length_c 10.252
_cell_volume 1243.631
_citation_journal_id_ASTM NJMMAW
_cod_data_source_file boron_491.cif
_cod_data_source_block B3.7Ba3.68Ca0.66F1Gd0.34K0.12O28Pb0.2Si8.3Y1
_cod_original_sg_symbol_Hall
;
-P 1 (-1/2*x+1/2*y+1/2*z,1/2*x-1/2*y+1/2*z,1/2*x+1/2*y-1/2*z)
;
_cod_original_formula_sum 'B3.7 Ba3.68 Ca0.66 F1 Gd0.34 K0.12 O28 Pb0.2 Si8.3 Y1'
_cod_database_code 1510959

loop_
_symmetry_equiv_pos_as_xyz
x,y,z
-x,-y,-z
x+1/2,y+1/2,z+1/2
-x+1/2,-y+1/2,-z+1/2

loop_
_atom_site_label
_atom_site_type_symbol
_atom_site_fract_x
_atom_site_fract_y
_atom_site_fract_z
_atom_site_occupancy
_atom_site_U_iso_or_equiv
O8 O-2 0.392 0.408 0.075 1 0.0
O13 O-2 0.305 0.506 0.339 1 0.0
B1 B+3 0.32 0.5 -0.002 0.85 0.0
O4 O-2 0.12 0.638 0.303 1 0.0
O6 O-2 0.76 0.567 0.093 1 0.0
Ba3 Ba+2 0.8023 0.202 0.0117 0.84 0.0
Si2 Si+4 0.1969 0.525 0.2411 1 0.0
O3 O-2 0.119 0.399 0.228 1 0.0
Y1 Y+3 0.9999 0.0004 0.2272 0.5 0.0
O12 O-2 0.999 0.202 0.171 1 0.0
Pb1 Pb+2 0.83 0.17 0.005 0.1 0.0
Si4 Si+4 0.0008 0.3199 0.2637 1 0.0
Gd1 Gd+3 0.9999 0.0004 0.2272 0.17 0.0
O14 O-2 0.698 0.51 0.34 1 0.0
O1 O-2 0.879 0.638 0.302 1 0.0
O5 O-2 0.239 0.569 0.094 1 0.0
B2 B+3 0.5 0.345 0.033 1 0.0
Ba1 Ba+2 0.179 0.181 0.005 0.33 0.0
O7 O-2 0.608 0.408 0.077 1 0.0
Ca1 Ca+2 0.9999 0.0004 0.2272 0.33 0.0
Si1 Si+4 0.32 0.5 -0.002 0.15 0.0
Si5 Si+4 -0.0002 0.7217 0.2791 1 0.0
O9 O-2 0.502 0.216 0.083 1 0.0
K1 K+1 0.83 0.17 0.005 0.06 0.0
O11 O-2 -0.001 0.786 0.143 1 0.0
Ba2 Ba+2 0.2014 0.2059 0.0132 0.67 0.0
O10 O-2 0.501 0.666 0.113 1 0.0
Si3 Si+4 0.8033 0.5259 0.2402 1 0.0
O2 O-2 0.882 0.4 0.233 1 0.0
F1 F-1 0 0 0 1 0.0
